data_1539721
loop_
_publ_author_name
'Filipenko, O.S.'
'Ponomarev, V.I.'
'Dimitrova, O.V.'
'Atovmyan, L.O.'

_publ_section_title
;
 Hydrothermal synthesis and crystal structure of K6 Lu2 (Si6 O18)
;
_journal_name_full Kristallografiya
_journal_page_first 1122
_journal_page_last 1127
_journal_volume 33
_journal_year 1988
_chemical_formula_sum 'K6 Lu2 O18 Si6'
_chemical_name_systematic 'K6 Lu2 (Si6 O18)'
_space_group_IT_number 31
_symmetry_space_group_name_Hall 'P -2ab -2'
_symmetry_space_group_name_H-M 'P m 21 n'
_cell_angle_alpha 90
_cell_angle_beta 90
_cell_angle_gamma 90
_cell_formula_units_Z 2
_cell_length_a 14.011
_cell_length_b 12.919
_cell_length_c 5.853
_cell_volume 1059.440
_citation_journal_id_ASTM KRISAJ
_cod_data_source_file Filipenko_KRISAJ_1988_217.cif
_cod_data_source_block K6Lu2O18Si6
_cod_original_cell_volume 1059.44
_cod_original_sg_symbol_Hall 'P 2ac -2 (-x,z,y)'
_cod_database_code 1539721

loop_
_symmetry_equiv_pos_as_xyz
x,y,z
-x+1/2,y+1/2,-z
-x,y,z
x+1/2,y+1/2,-z

loop_
_atom_site_label
_atom_site_type_symbol
_atom_site_fract_x
_atom_site_fract_y
_atom_site_fract_z
_atom_site_occupancy
_atom_site_U_iso_or_equiv
K5 K+1 0.5 0.333 0.856 1 0.0
Si1 Si+4 0.3885 0.3813 0.3487 1 0.0
O8 O-2 0.1471 0.4857 0.1327 1 0.0
O6 O-2 0.2135 0.1234 0.175 1 0.0
O1 O-2 0.5 0.3403 0.3378 1 0.0
Lu1 Lu+3 0.257 0.4592 0.851 1 0.0
K2 K+1 0.5 0.6109 0.6898 1 0.0
O9 O-2 0.1433 0.4682 0.5883 1 0.0
O2 O-2 0.3694 0.4328 0.5881 1 0.0
K1 K+1 0.2349 0.128 0.6574 1 0.0
K4 K+1 0.5 0.1246 0.3513 1 0.0
O3 O-2 0.3704 0.455 0.1314 1 0.0
O7 O-2 0.1475 0.2959 0.3274 1 0.0
Si3 Si+4 0.115 0.4183 0.3513 1 0.0
O4 O-2 0.3324 0.2699 0.3138 1 0.0
Si2 Si+4 0.2331 0.2439 0.1719 1 0.0
O10 O-2 0 0.4062 0.3522 1 0.0
O5 O-2 0.2365 0.294 0.92 1 0.0
K3 K+1 0.5 0.8418 0.1443 1 0.0
